data_4102327
loop_
_publ_author_name
'Pan\<ce Naumov'
'Janusz Kowalik'
'Kyril M. Solntsev'
'Anthony Baldridge'
'Jong-Seok Moon'
'Christine Kranz'
'Laren M. Tolbert'

_publ_section_title
;
 Topochemistry and Photomechanical Effects in Crystals of Green
 Fluorescent Protein-like Chromophores: Effects of Hydrogen Bonding and
 Crystal Packing
;
_journal_name_full 'Journal of the American Chemical Society'
_journal_page_first 5845
_journal_page_last 5857
_journal_paper_doi 10.1021/ja100844m
_journal_volume 132
_journal_year 2010
_chemical_formula_moiety 'C12 H11 F N2 O'
_chemical_formula_sum 'C12 H11 F N2 O'
_chemical_formula_weight 218.23
_chemical_name_systematic
;
 ?
;
_space_group_IT_number 14
_symmetry_cell_setting monoclinic
_symmetry_space_group_name_Hall '-P 2ybc'
_symmetry_space_group_name_H-M 'P 1 21/c 1'
_atom_sites_solution_hydrogens geom
_atom_sites_solution_primary direct
_atom_sites_solution_secondary difmap
_audit_creation_method SHELXL-97
_cell_angle_alpha 90.00
_cell_angle_beta 105.1860(10)
_cell_angle_gamma 90.00
_cell_formula_units_Z 4
_cell_length_a 7.12770(10)
_cell_length_b 11.2873(2)
_cell_length_c 13.6337(2)
_cell_measurement_reflns_used 6195
_cell_measurement_temperature 293(2)
_cell_measurement_theta_max 26.83
_cell_measurement_theta_min 2.38
_cell_volume 1058.56(3)
_computing_cell_refinement 'APEX2 software (Bruker, 2007)'
_computing_data_collection 'APEX2 software (Bruker, 2007)'
_computing_data_reduction 'SAINT (Bruker, 2007)'
_computing_molecular_graphics 'DIAMOND (Brandenburg, 2005)'
_computing_publication_material 'WinGX (Farrugia, 1999)'
_computing_structure_refinement 'SHELXL-97 (Sheldrick, 2008)'
_computing_structure_solution 'SHELXS-97 (Sheldrick, 2008)'
_diffrn_ambient_temperature 293(2)
_diffrn_measured_fraction_theta_full 0.988
_diffrn_measured_fraction_theta_max 0.988
_diffrn_measurement_device_type 'Bruker SMART APEX2 diffractometer'
_diffrn_measurement_method '\w scans'
_diffrn_radiation_monochromator 'multilayer confocal TXS mirror'
_diffrn_radiation_source 'rotating anode'
_diffrn_radiation_type MoK\a
_diffrn_radiation_wavelength 0.71073
_diffrn_reflns_av_R_equivalents 0.0263
_diffrn_reflns_av_sigmaI/netI 0.0205
_diffrn_reflns_limit_h_max 9
_diffrn_reflns_limit_h_min -9
_diffrn_reflns_limit_k_max 14
_diffrn_reflns_limit_k_min -14
_diffrn_reflns_limit_l_max 17
_diffrn_reflns_limit_l_min -17
_diffrn_reflns_number 15287
_diffrn_reflns_theta_full 27.50
_diffrn_reflns_theta_max 27.50
_diffrn_reflns_theta_min 1.55
_exptl_absorpt_coefficient_mu 0.101
_exptl_absorpt_correction_T_max 0.988
_exptl_absorpt_correction_T_min 0.960
_exptl_absorpt_correction_type sphere
_exptl_absorpt_process_details 'SADABS (Sheldrick, 1996)'
_exptl_crystal_colour yellow
_exptl_crystal_density_diffrn 1.369
_exptl_crystal_density_method 'not measured'
_exptl_crystal_description columnar
_exptl_crystal_F_000 456
_exptl_crystal_size_max 0.275
_exptl_crystal_size_mid 0.055
_exptl_crystal_size_min 0.045
_refine_diff_density_max 0.243
_refine_diff_density_min -0.130
_refine_diff_density_rms 0.051
_refine_ls_extinction_method none
_refine_ls_goodness_of_fit_ref 1.076
_refine_ls_hydrogen_treatment riding
_refine_ls_matrix_type full
_refine_ls_number_parameters 148
_refine_ls_number_reflns 2466
_refine_ls_number_restraints 0
_refine_ls_restrained_S_all 1.076
_refine_ls_R_factor_all 0.0624
_refine_ls_R_factor_gt 0.0519
_refine_ls_shift/su_max 0.000
_refine_ls_shift/su_mean 0.000
_refine_ls_structure_factor_coef Fsqd
_refine_ls_weighting_details 'calc w=1/[\s^2^(Fo^2^)+(0.0858P)^2^+0.2113P] where P=(Fo^2^+2Fc^2^)/3'
_refine_ls_weighting_scheme calc
_refine_ls_wR_factor_gt 0.1515
_refine_ls_wR_factor_ref 0.1637
_reflns_number_gt 2012
_reflns_number_total 2466
_reflns_threshold_expression >2sigma(I)
_cod_data_source_file ja100844m_si_004.cif
_cod_data_source_block t3_1
_cod_database_code 4102327

loop_
_symmetry_equiv_pos_as_xyz
'x, y, z'
'-x, y+1/2, -z+1/2'
'-x, -y, -z'
'x, -y-1/2, z-1/2'

loop_
_atom_site_label
_atom_site_type_symbol
_atom_site_fract_x
_atom_site_fract_y
_atom_site_fract_z
_atom_site_U_iso_or_equiv
_atom_site_adp_type
_atom_site_occupancy
_atom_site_symmetry_multiplicity
_atom_site_calc_flag
_atom_site_refinement_flags
F1 F 0.2546(3) 0.19120(13) 0.48356(12) 0.0925(6) Uani 1 1 d .
O1 O 0.1474(3) 0.53757(16) 0.25452(12) 0.0698(5) Uani 1 1 d .
N10 N 0.1714(3) 0.71227(15) 0.34443(13) 0.0534(4) Uani 1 1 d .
N12 N 0.2458(3) 0.64829(16) 0.50538(13) 0.0554(4) Uani 1 1 d .
C2 C 0.2931(4) 0.2550(2) 0.56969(18) 0.0598(6) Uani 1 1 d .
C3 C 0.3361(4) 0.1940(2) 0.6611(2) 0.0754(7) Uani 1 1 d .
H3 H 0.3382 0.1116 0.6622 0.090 Uiso 1 1 calc R
C4 C 0.3751(5) 0.2568(3) 0.7487(2) 0.0760(8) Uani 1 1 d .
H4 H 0.4043 0.2168 0.8105 0.091 Uiso 1 1 calc R
C5 C 0.3724(4) 0.3810(3) 0.74798(19) 0.0723(6) Uani 1 1 d .
H5 H 0.4006 0.4239 0.8083 0.087 Uiso 1 1 calc R
C6 C 0.3264(4) 0.4381(2) 0.65467(17) 0.0604(5) Uani 1 1 d .
H6 H 0.3226 0.5205 0.6535 0.072 Uiso 1 1 calc R
C1 C 0.2862(3) 0.37818(18) 0.56401(15) 0.0480(4) Uani 1 1 d .
C7 C 0.2389(3) 0.43420(17) 0.46444(15) 0.0486(5) Uani 1 1 d .
H7 H 0.2163 0.3825 0.4095 0.058 Uiso 1 1 calc R
C8 C 0.2232(3) 0.55031(18) 0.44033(15) 0.0480(4) Uani 1 1 d .
C9 C 0.1750(4) 0.59137(19) 0.33385(16) 0.0514(5) Uani 1 1 d .
C11 C 0.2125(4) 0.7402(2) 0.44552(17) 0.0548(5) Uani 1 1 d .
C13 C 0.1276(5) 0.7916(3) 0.2572(2) 0.0757(7) Uani 1 1 d .
H13C H 0.0547 0.7497 0.1983 0.113 Uiso 1 1 calc R
H13B H 0.2467 0.8201 0.2454 0.113 Uiso 1 1 calc R
H13A H 0.0525 0.8575 0.2705 0.113 Uiso 1 1 calc R
C14 C 0.2196(5) 0.8645(2) 0.4809(2) 0.0818(9) Uani 1 1 d .
H14A H 0.2249 0.8659 0.5520 0.123 Uiso 1 1 calc R
H14C H 0.1054 0.9057 0.4434 0.123 Uiso 1 1 calc R
H14B H 0.3331 0.9026 0.4703 0.123 Uiso 1 1 calc R

loop_
_atom_site_aniso_label
_atom_site_aniso_U_11
_atom_site_aniso_U_22
_atom_site_aniso_U_33
_atom_site_aniso_U_23
_atom_site_aniso_U_13
_atom_site_aniso_U_12
F1 0.1471(17) 0.0424(7) 0.0843(10) -0.0054(7) 0.0234(13) 0.0005(11)
O1 0.0935(12) 0.0630(10) 0.0506(8) -0.0030(8) 0.0146(9) 0.0024(10)
N10 0.0599(11) 0.0442(9) 0.0552(10) 0.0089(7) 0.0133(9) 0.0049(9)
N12 0.0663(11) 0.0469(9) 0.0511(9) 0.0002(8) 0.0121(9) 0.0020(11)
C2 0.0684(15) 0.0466(12) 0.0659(13) 0.0054(10) 0.0204(13) 0.0021(12)
C3 0.0804(18) 0.0567(14) 0.0916(18) 0.0315(14) 0.0272(17) 0.0097(15)
C4 0.0729(17) 0.0879(19) 0.0702(16) 0.0347(15) 0.0242(15) 0.0104(16)
C5 0.0847(17) 0.0770(16) 0.0547(12) 0.0148(12) 0.0173(14) 0.0080(16)
C6 0.0739(15) 0.0531(12) 0.0537(12) 0.0052(10) 0.0159(13) 0.0049(13)
C1 0.0467(10) 0.0429(10) 0.0560(11) 0.0079(8) 0.0161(9) 0.0039(10)
C7 0.0555(12) 0.0420(10) 0.0468(10) -0.0049(8) 0.0108(10) 0.0003(10)
C8 0.0491(11) 0.0440(10) 0.0498(10) 0.0011(8) 0.0111(10) 0.0004(10)
C9 0.0544(12) 0.0475(11) 0.0526(11) 0.0009(9) 0.0142(11) 0.0015(10)
C11 0.0578(13) 0.0417(11) 0.0641(12) 0.0012(10) 0.0144(12) -0.0003(11)
C13 0.0792(17) 0.0715(16) 0.0768(16) 0.0321(13) 0.0213(16) 0.0148(16)
C14 0.108(2) 0.0456(13) 0.0873(18) -0.0090(13) 0.0178(18) 0.0006(16)

loop_
_atom_type_symbol
_atom_type_description
_atom_type_scat_dispersion_real
_atom_type_scat_dispersion_imag
_atom_type_scat_source
C C 0.0033 0.0016 'International Tables Vol C Tables 4.2.6.8 and 6.1.1.4'
H H 0.0000 0.0000 'International Tables Vol C Tables 4.2.6.8 and 6.1.1.4'
N N 0.0061 0.0033 'International Tables Vol C Tables 4.2.6.8 and 6.1.1.4'
O O 0.0106 0.0060 'International Tables Vol C Tables 4.2.6.8 and 6.1.1.4'
F F 0.0171 0.0103 'International Tables Vol C Tables 4.2.6.8 and 6.1.1.4'

loop_
_geom_angle_atom_site_label_1
_geom_angle_atom_site_label_2
_geom_angle_atom_site_label_3
_geom_angle
C11 N10 C9 109.28(17)
C11 N10 C13 128.6(2)
C9 N10 C13 122.1(2)
C11 N12 C8 105.11(17)
F1 C2 C3 117.8(2)
F1 C2 C1 119.4(2)
C3 C2 C1 122.8(2)
C4 C3 C2 118.7(2)
C3 C4 C5 121.2(2)
C6 C5 C4 118.1(3)
C1 C6 C5 122.7(2)
C6 C1 C2 116.5(2)
C6 C1 C7 124.67(19)
C2 C1 C7 118.8(2)
C8 C7 C1 129.34(19)
C7 C8 N12 128.66(18)
C7 C8 C9 121.86(19)
N12 C8 C9 109.47(17)
O1 C9 N10 126.1(2)
O1 C9 C8 131.5(2)
N10 C9 C8 102.39(19)
N12 C11 N10 113.74(19)
N12 C11 C14 124.4(2)
N10 C11 C14 121.8(2)

loop_
_geom_bond_atom_site_label_1
_geom_bond_atom_site_label_2
_geom_bond_distance
F1 C2 1.343(3)
O1 C9 1.211(3)
N10 C11 1.369(3)
N10 C9 1.373(3)
N10 C13 1.456(3)
N12 C11 1.303(3)
N12 C8 1.400(3)
C2 C3 1.386(3)
C2 C1 1.393(3)
C3 C4 1.354(4)
C4 C5 1.402(4)
C5 C6 1.387(3)
C6 C1 1.372(3)
C1 C7 1.455(3)
C7 C8 1.349(3)
C8 C9 1.476(3)
C11 C14 1.480(3)

loop_
_cod_related_entry_id
_cod_related_entry_database
_cod_related_entry_code
1 ChemSpider 30660102
